data_8104710
loop_
_publ_author_name
'Wang, Wenxiang'

_publ_section_title
;
 The crystal structure of ethyl
 5-methyl-7-(4-(phenylthio)phenyl)-4,7-dihydrotetrazolo[1,5-a]pyrimidine-6-carboxylate,
 C20H19N5O2S
;
_journal_issue 4
_journal_name_full 'Zeitschrift f\"ur Kristallographie - New Crystal Structures'
_journal_page_first 781
_journal_page_last 783
_journal_paper_doi 10.1515/ncrs-2021-0122
_journal_volume 236
_journal_year 2021
_chemical_formula_moiety 'C20 H19 N5 O2 S'
_chemical_formula_sum 'C20 H19 N5 O2 S'
_chemical_formula_weight 393.46
_space_group_crystal_system monoclinic
_space_group_IT_number 15
_space_group_name_Hall '-C 2yc'
_space_group_name_H-M_alt 'C 1 2/c 1'
_atom_sites_solution_hydrogens geom
_cell_angle_alpha 90
_cell_angle_beta 105.15(3)
_cell_angle_gamma 90
_cell_formula_units_Z 8
_cell_length_a 18.861(4)
_cell_length_b 12.000(2)
_cell_length_c 17.787(4)
_cell_measurement_reflns_used 4466
_cell_measurement_temperature 293(2)
_cell_measurement_theta_max 31.6110
_cell_measurement_theta_min 2.9770
_cell_volume 3885.9(15)
_computing_cell_refinement 'CrystalClear (Rigaku, 2005)[1]'
_computing_data_collection 'CrystalClear (Rigaku, 2005)[1]'
_computing_data_reduction 'CrystalClear (Rigaku, 2005)[1]'
_computing_molecular_graphics 'Olex2 1.3 (Dolomanov et al., 2009)[2]'
_computing_publication_material 'Olex2 1.3 (Dolomanov et al., 2009)[2,5]'
_computing_structure_refinement 'SHELXL 2018/3 (Sheldrick, 2015)[4]'
_computing_structure_solution 'SHELXS (Sheldrick, 2015)[3]'
_diffrn_ambient_temperature 293(2)
_diffrn_measured_fraction_theta_full 0.998
_diffrn_measured_fraction_theta_max 0.998
_diffrn_measurement_device_type 'Rigaku R-AXIS'
_diffrn_measurement_method '\w scans'
_diffrn_radiation_type MoK\a
_diffrn_radiation_wavelength 0.71073
_diffrn_reflns_av_R_equivalents 0.0786
_diffrn_reflns_av_unetI/netI 0.0676
_diffrn_reflns_Laue_measured_fraction_full 0.998
_diffrn_reflns_Laue_measured_fraction_max 0.998
_diffrn_reflns_limit_h_max 24
_diffrn_reflns_limit_h_min -24
_diffrn_reflns_limit_k_max 15
_diffrn_reflns_limit_k_min -15
_diffrn_reflns_limit_l_max 23
_diffrn_reflns_limit_l_min -23
_diffrn_reflns_number 19858
_diffrn_reflns_point_group_measured_fraction_full 0.998
_diffrn_reflns_point_group_measured_fraction_max 0.998
_diffrn_reflns_theta_full 25.242
_diffrn_reflns_theta_max 27.479
_diffrn_reflns_theta_min 3.340
_exptl_absorpt_coefficient_mu 0.193
_exptl_absorpt_correction_T_max 0.989
_exptl_absorpt_correction_T_min 0.954
_exptl_crystal_colour colorless
_exptl_crystal_density_diffrn 1.345
_exptl_crystal_density_method 'not measured'
_exptl_crystal_description block
_exptl_crystal_F_000 1648
_exptl_crystal_size_max 0.38
_exptl_crystal_size_mid 0.18
_exptl_crystal_size_min 0.16
_refine_diff_density_max 0.269
_refine_diff_density_min -0.341
_refine_diff_density_rms 0.045
_refine_ls_extinction_coef .
_refine_ls_extinction_method none
_refine_ls_goodness_of_fit_ref 1.037
_refine_ls_hydrogen_treatment constr
_refine_ls_matrix_type full
_refine_ls_number_parameters 253
_refine_ls_number_reflns 4459
_refine_ls_number_restraints 0
_refine_ls_restrained_S_all 1.037
_refine_ls_R_factor_all 0.1340
_refine_ls_R_factor_gt 0.0654
_refine_ls_shift/su_max 0.000
_refine_ls_shift/su_mean 0.000
_refine_ls_structure_factor_coef Fsqd
_refine_ls_weighting_details 'w=1/[\s^2^(Fo^2^)+(0.0483P)^2^+3.7408P] where P=(Fo^2^+2Fc^2^)/3'
_refine_ls_weighting_scheme calc
_refine_ls_wR_factor_gt 0.1277
_refine_ls_wR_factor_ref 0.1538
_reflns_Friedel_coverage 0.000
_reflns_Friedel_fraction_full .
_reflns_Friedel_fraction_max .
_reflns_number_gt 2433
_reflns_number_total 4459
_reflns_threshold_expression 'I > 2\s(I)'
_cod_data_source_file suppl_j_ncrs-2021-0122_suppl.cif
_cod_data_source_block 1
_cod_original_cell_volume 3885.7(15)
_cod_database_code 8104710
_shelx_space_group_comment
;
The symmetry employed for this shelxl refinement is uniquely defined
by the following loop, which should always be used as a source of
symmetry information in preference to the above space-group names.
They are only intended as comments.
;
_olex2_refinement_description
;
1. Fixed Uiso
 At 1.2 times of:
  All C(H) groups, All C(H,H) groups, All N(H) groups
 At 1.5 times of:
  All C(H,H,H) groups
2.a Ternary CH refined with riding coordinates:
 C8(H8)
2.b Secondary CH2 refined with riding coordinates:
 C6(H6A,H6B)
2.c Me refined with riding coordinates:
 C2(H2A,H2B,H2C), C7(H7A,H7B,H7C)
2.d Aromatic/amide H refined with riding coordinates:
 N1(H1), C13(H13), C14(H14), C10(H10), C11(H11), C20(H20), C19(H19), C18(H18),
 C16(H16), C17(H17)
;

loop_
_space_group_symop_operation_xyz
'x, y, z'
'-x, y, -z+1/2'
'x+1/2, y+1/2, z'
'-x+1/2, y+1/2, -z+1/2'
'-x, -y, -z'
'x, -y, z-1/2'
'-x+1/2, -y+1/2, -z'
'x+1/2, -y+1/2, z-1/2'

loop_
_atom_site_label
_atom_site_type_symbol
_atom_site_fract_x
_atom_site_fract_y
_atom_site_fract_z
_atom_site_U_iso_or_equiv
_atom_site_adp_type
_atom_site_occupancy
_atom_site_site_symmetry_order
_atom_site_calc_flag
_atom_site_refinement_flags_posn
_atom_site_refinement_flags_adp
_atom_site_refinement_flags_occupancy
_atom_site_disorder_assembly
_atom_site_disorder_group
C1 C 0.10293(14) 0.4344(2) 0.02622(17) 0.0401(7) Uani 1 1 d . . . . .
C2 C 0.09083(16) 0.4750(3) 0.22658(19) 0.0616(9) Uani 1 1 d . . . . .
H2A H 0.043457 0.507081 0.203778 0.092 Uiso 1 1 calc R U . . .
H2B H 0.085031 0.407634 0.253459 0.092 Uiso 1 1 calc R U . . .
H2C H 0.120195 0.526884 0.262732 0.092 Uiso 1 1 calc R U . . .
C3 C 0.12811(15) 0.4491(2) 0.16359(17) 0.0443(7) Uani 1 1 d . . . . .
C4 C 0.19514(14) 0.4035(2) 0.17203(16) 0.0398(7) Uani 1 1 d . . . . .
C5 C 0.23776(16) 0.3650(3) 0.24934(19) 0.0488(8) Uani 1 1 d . . . . .
C6 C 0.3524(2) 0.2852(4) 0.3191(2) 0.0925(14) Uani 1 1 d . . . . .
H6A H 0.340461 0.208485 0.327998 0.111 Uiso 1 1 calc R U . . .
H6B H 0.346435 0.329980 0.362429 0.111 Uiso 1 1 calc R U . . .
C7 C 0.4286(2) 0.2929(4) 0.3127(3) 0.1227(19) Uani 1 1 d . . . . .
H7A H 0.461618 0.266496 0.360011 0.184 Uiso 1 1 calc R U . . .
H7B H 0.433982 0.248027 0.269813 0.184 Uiso 1 1 calc R U . . .
H7C H 0.439932 0.369041 0.304108 0.184 Uiso 1 1 calc R U . . .
C8 C 0.22978(13) 0.3874(2) 0.10410(15) 0.0375(6) Uani 1 1 d . . . . .
H8 H 0.253152 0.313848 0.108714 0.045 Uiso 1 1 calc R U . . .
C9 C 0.28637(13) 0.4753(2) 0.09983(15) 0.0356(6) Uani 1 1 d . . . . .
C10 C 0.26528(14) 0.5842(2) 0.07807(16) 0.0440(7) Uani 1 1 d . . . . .
H10 H 0.215682 0.602779 0.064703 0.053 Uiso 1 1 calc R U . . .
C11 C 0.31654(15) 0.6650(3) 0.07597(16) 0.0460(7) Uani 1 1 d . . . . .
H11 H 0.301420 0.737646 0.062207 0.055 Uiso 1 1 calc R U . . .
C12 C 0.39082(15) 0.6384(2) 0.09433(16) 0.0425(7) Uani 1 1 d . . . . .
C13 C 0.41231(14) 0.5310(3) 0.11661(17) 0.0463(7) Uani 1 1 d . . . . .
H13 H 0.461923 0.512493 0.129984 0.056 Uiso 1 1 calc R U . . .
C14 C 0.36053(14) 0.4504(2) 0.11919(16) 0.0411(7) Uani 1 1 d . . . . .
H14 H 0.375860 0.378246 0.134205 0.049 Uiso 1 1 calc R U . . .
C15 C 0.53947(15) 0.6853(3) 0.11311(19) 0.0481(8) Uani 1 1 d . . . . .
C16 C 0.57127(19) 0.6546(3) 0.05502(19) 0.0668(10) Uani 1 1 d . . . . .
H16 H 0.545154 0.662157 0.003135 0.080 Uiso 1 1 calc R U . . .
C17 C 0.6421(2) 0.6124(3) 0.0734(2) 0.0773(11) Uani 1 1 d . . . . .
H17 H 0.663541 0.592179 0.033917 0.093 Uiso 1 1 calc R U . . .
C18 C 0.68028(19) 0.6004(3) 0.1492(2) 0.0659(10) Uani 1 1 d . . . . .
H18 H 0.727972 0.572653 0.161500 0.079 Uiso 1 1 calc R U . . .
C19 C 0.64882(19) 0.6289(3) 0.2069(2) 0.0635(9) Uani 1 1 d . . . . .
H19 H 0.674703 0.619099 0.258614 0.076 Uiso 1 1 calc R U . . .
C20 C 0.57885(18) 0.6723(3) 0.18933(19) 0.0580(9) Uani 1 1 d . . . . .
H20 H 0.558115 0.692886 0.229300 0.070 Uiso 1 1 calc R U . . .
N1 N 0.08457(12) 0.4748(2) 0.08991(14) 0.0477(6) Uani 1 1 d . . . . .
H1 H 0.046263 0.516001 0.084625 0.057 Uiso 1 1 calc R U . . .
N2 N 0.16881(11) 0.38971(19) 0.03327(13) 0.0395(6) Uani 1 1 d . . . . .
N3 N 0.17196(13) 0.3534(2) -0.03837(14) 0.0515(7) Uani 1 1 d . . . . .
N4 N 0.10870(14) 0.3774(2) -0.08518(15) 0.0574(7) Uani 1 1 d . . . . .
N5 N 0.06328(12) 0.4289(2) -0.04661(14) 0.0513(7) Uani 1 1 d . . . . .
O1 O 0.21873(13) 0.3666(2) 0.30874(13) 0.0713(7) Uani 1 1 d . . . . .
O2 O 0.30387(11) 0.32593(19) 0.24614(12) 0.0623(6) Uani 1 1 d . . . . .
S1 S 0.45180(5) 0.74938(8) 0.09012(7) 0.0760(3) Uani 1 1 d . . . . .

loop_
_atom_site_aniso_label
_atom_site_aniso_U_11
_atom_site_aniso_U_22
_atom_site_aniso_U_33
_atom_site_aniso_U_23
_atom_site_aniso_U_13
_atom_site_aniso_U_12
S1 0.0448(5) 0.0542(5) 0.1272(9) 0.0235(6) 0.0193(5) -0.0086(4)
N2 0.0294(12) 0.0462(14) 0.0430(14) -0.0056(11) 0.0101(10) -0.0008(10)
N3 0.0402(14) 0.0670(18) 0.0477(15) -0.0122(13) 0.0119(12) 0.0022(13)
C9 0.0297(14) 0.0400(16) 0.0381(15) -0.0009(13) 0.0109(11) -0.0013(12)
N1 0.0334(12) 0.0583(16) 0.0515(15) -0.0046(13) 0.0113(11) 0.0112(12)
C13 0.0239(13) 0.0512(19) 0.063(2) -0.0002(16) 0.0090(13) -0.0010(13)
C4 0.0310(14) 0.0436(17) 0.0455(17) 0.0019(13) 0.0115(12) -0.0049(12)
C8 0.0266(14) 0.0409(16) 0.0443(16) 0.0009(13) 0.0081(12) 0.0010(12)
C12 0.0354(15) 0.0431(17) 0.0483(17) 0.0058(14) 0.0098(13) -0.0045(13)
N5 0.0367(13) 0.0672(18) 0.0478(16) -0.0052(13) 0.0071(12) 0.0038(13)
C14 0.0315(14) 0.0365(16) 0.0545(18) 0.0004(14) 0.0098(13) 0.0014(12)
C3 0.0380(16) 0.0473(18) 0.0502(18) -0.0015(14) 0.0164(14) -0.0072(14)
O2 0.0453(13) 0.0775(16) 0.0596(14) 0.0225(12) 0.0056(10) 0.0093(12)
C10 0.0275(14) 0.0492(19) 0.0537(19) 0.0041(14) 0.0081(13) 0.0026(13)
C15 0.0375(15) 0.0498(19) 0.059(2) 0.0033(16) 0.0161(15) -0.0155(14)
C11 0.0403(16) 0.0422(17) 0.0529(18) 0.0078(14) 0.0076(14) 0.0027(14)
N4 0.0429(15) 0.076(2) 0.0515(16) -0.0086(14) 0.0086(13) 0.0012(14)
C1 0.0264(14) 0.0442(17) 0.0496(18) -0.0035(14) 0.0095(13) -0.0018(12)
C5 0.0453(18) 0.0480(19) 0.0519(19) 0.0078(15) 0.0106(15) -0.0085(15)
O1 0.0717(16) 0.0937(19) 0.0510(14) 0.0160(13) 0.0207(12) -0.0026(14)
C20 0.060(2) 0.068(2) 0.051(2) 0.0013(17) 0.0231(17) -0.0118(18)
C19 0.061(2) 0.075(2) 0.050(2) 0.0093(18) 0.0057(17) -0.0114(19)
C2 0.0507(19) 0.079(2) 0.062(2) -0.0031(19) 0.0276(16) 0.0026(18)
C18 0.053(2) 0.064(2) 0.082(3) 0.008(2) 0.020(2) -0.0006(17)
C16 0.065(2) 0.087(3) 0.0450(19) -0.0012(19) 0.0076(17) -0.010(2)
C17 0.075(3) 0.097(3) 0.070(3) -0.010(2) 0.037(2) 0.004(2)
C6 0.076(3) 0.109(3) 0.082(3) 0.038(3) 0.003(2) 0.027(3)
C7 0.065(3) 0.128(4) 0.145(4) 0.047(4) -0.025(3) 0.002(3)

loop_
_atom_type_symbol
_atom_type_description
_atom_type_scat_dispersion_real
_atom_type_scat_dispersion_imag
_atom_type_scat_source
C C 0.0033 0.0016 'International Tables Vol C Tables 4.2.6.8 and 6.1.1.4'
H H 0.0000 0.0000 'International Tables Vol C Tables 4.2.6.8 and 6.1.1.4'
N N 0.0061 0.0033 'International Tables Vol C Tables 4.2.6.8 and 6.1.1.4'
O O 0.0106 0.0060 'International Tables Vol C Tables 4.2.6.8 and 6.1.1.4'
S S 0.1246 0.1234 'International Tables Vol C Tables 4.2.6.8 and 6.1.1.4'

loop_
_geom_angle_atom_site_label_1
_geom_angle_atom_site_label_2
_geom_angle_atom_site_label_3
_geom_angle
_geom_angle_site_symmetry_1
_geom_angle_site_symmetry_3
C15 S1 C12 103.92(14) . .
N3 N2 C8 125.5(2) . .
C1 N2 N3 108.0(2) . .
C1 N2 C8 126.3(2) . .
N4 N3 N2 105.8(2) . .
C14 C9 C8 121.1(2) . .
C14 C9 C10 118.0(2) . .
C10 C9 C8 120.9(2) . .
C3 N1 H1 120.3 . .
C1 N1 H1 120.3 . .
C1 N1 C3 119.5(2) . .
C12 C13 H13 119.8 . .
C12 C13 C14 120.4(2) . .
C14 C13 H13 119.8 . .
C3 C4 C8 123.0(3) . .
C3 C4 C5 119.8(3) . .
C5 C4 C8 117.1(2) . .
N2 C8 C9 110.3(2) . .
N2 C8 C4 106.0(2) . .
N2 C8 H8 108.9 . .
C9 C8 C4 113.8(2) . .
C9 C8 H8 108.9 . .
C4 C8 H8 108.9 . .
C13 C12 S1 124.7(2) . .
C13 C12 C11 119.0(3) . .
C11 C12 S1 116.3(2) . .
C1 N5 N4 104.2(2) . .
C9 C14 H14 119.4 . .
C13 C14 C9 121.2(3) . .
C13 C14 H14 119.4 . .
N1 C3 C2 112.4(2) . .
C4 C3 N1 120.1(3) . .
C4 C3 C2 127.5(3) . .
C5 O2 C6 116.8(3) . .
C9 C10 H10 119.4 . .
C11 C10 C9 121.1(2) . .
C11 C10 H10 119.4 . .
C20 C15 S1 120.5(2) . .
C16 C15 S1 120.5(3) . .
C16 C15 C20 118.8(3) . .
C12 C11 H11 119.9 . .
C10 C11 C12 120.3(3) . .
C10 C11 H11 119.9 . .
N3 N4 N5 111.6(2) . .
N2 C1 N1 120.1(2) . .
N5 C1 N2 110.4(2) . .
N5 C1 N1 129.5(2) . .
O2 C5 C4 110.8(3) . .
O1 C5 C4 126.9(3) . .
O1 C5 O2 122.4(3) . .
C15 C20 H20 119.8 . .
C15 C20 C19 120.4(3) . .
C19 C20 H20 119.8 . .
C20 C19 H19 119.8 . .
C18 C19 C20 120.5(3) . .
C18 C19 H19 119.8 . .
C3 C2 H2A 109.5 . .
C3 C2 H2B 109.5 . .
C3 C2 H2C 109.5 . .
H2A C2 H2B 109.5 . .
H2A C2 H2C 109.5 . .
H2B C2 H2C 109.5 . .
C19 C18 H18 120.0 . .
C19 C18 C17 120.0(3) . .
C17 C18 H18 120.0 . .
C15 C16 H16 119.9 . .
C15 C16 C17 120.2(3) . .
C17 C16 H16 119.9 . .
C18 C17 C16 120.1(3) . .
C18 C17 H17 120.0 . .
C16 C17 H17 120.0 . .
O2 C6 H6A 110.1 . .
O2 C6 H6B 110.1 . .
O2 C6 C7 107.9(3) . .
H6A C6 H6B 108.4 . .
C7 C6 H6A 110.1 . .
C7 C6 H6B 110.1 . .
C6 C7 H7A 109.5 . .
C6 C7 H7B 109.5 . .
C6 C7 H7C 109.5 . .
H7A C7 H7B 109.5 . .
H7A C7 H7C 109.5 . .
H7B C7 H7C 109.5 . .

loop_
_geom_bond_atom_site_label_1
_geom_bond_atom_site_label_2
_geom_bond_distance
_geom_bond_site_symmetry_2
S1 C12 1.774(3) .
S1 C15 1.772(3) .
N2 N3 1.363(3) .
N2 C8 1.467(3) .
N2 C1 1.329(3) .
N3 N4 1.296(3) .
C9 C8 1.517(3) .
C9 C14 1.383(3) .
C9 C10 1.391(4) .
N1 H1 0.8600 .
N1 C3 1.387(4) .
N1 C1 1.358(3) .
C13 H13 0.9300 .
C13 C12 1.378(4) .
C13 C14 1.383(4) .
C4 C8 1.529(4) .
C4 C3 1.349(4) .
C4 C5 1.474(4) .
C8 H8 0.9800 .
C12 C11 1.390(4) .
N5 N4 1.376(3) .
N5 C1 1.317(3) .
C14 H14 0.9300 .
C3 C2 1.503(4) .
O2 C5 1.347(3) .
O2 C6 1.463(4) .
C10 H10 0.9300 .
C10 C11 1.376(4) .
C15 C20 1.374(4) .
C15 C16 1.374(4) .
C11 H11 0.9300 .
C5 O1 1.202(3) .
C20 H20 0.9300 .
C20 C19 1.376(5) .
C19 H19 0.9300 .
C19 C18 1.356(5) .
C2 H2A 0.9600 .
C2 H2B 0.9600 .
C2 H2C 0.9600 .
C18 H18 0.9300 .
C18 C17 1.360(5) .
C16 H16 0.9300 .
C16 C17 1.386(5) .
C17 H17 0.9300 .
C6 H6A 0.9700 .
C6 H6B 0.9700 .
C6 C7 1.475(5) .
C7 H7A 0.9600 .
C7 H7B 0.9600 .
C7 H7C 0.9600 .

loop_
_geom_hbond_atom_site_label_D
_geom_hbond_atom_site_label_H
_geom_hbond_atom_site_label_A
_geom_hbond_distance_DH
_geom_hbond_distance_HA
_geom_hbond_distance_DA
_geom_hbond_angle_DHA
_geom_hbond_site_symmetry_A
_geom_hbond_publ_flag
N1 H1 N5 0.86 2.11 2.929(3) 160.3 5_565 yes

loop_
_geom_torsion_atom_site_label_1
_geom_torsion_atom_site_label_2
_geom_torsion_atom_site_label_3
_geom_torsion_atom_site_label_4
_geom_torsion
_geom_torsion_site_symmetry_1
_geom_torsion_site_symmetry_2
_geom_torsion_site_symmetry_3
_geom_torsion_site_symmetry_4
S1 C12 C11 C10 -179.7(2) . . . .
S1 C15 C20 C19 -175.9(3) . . . .
S1 C15 C16 C17 175.0(3) . . . .
N2 N3 N4 N5 0.0(3) . . . .
N3 N2 C8 C9 72.5(3) . . . .
N3 N2 C8 C4 -163.9(2) . . . .
N3 N2 C1 N1 178.3(2) . . . .
N3 N2 C1 N5 -0.1(3) . . . .
C9 C10 C11 C12 1.2(4) . . . .
C13 C12 C11 C10 -1.7(4) . . . .
C8 N2 N3 N4 -175.6(2) . . . .
C8 N2 C1 N1 -6.1(4) . . . .
C8 N2 C1 N5 175.5(2) . . . .
C8 C9 C14 C13 -178.9(3) . . . .
C8 C9 C10 C11 178.4(2) . . . .
C8 C4 C3 N1 5.7(4) . . . .
C8 C4 C3 C2 -176.1(3) . . . .
C8 C4 C5 O2 3.1(4) . . . .
C8 C4 C5 O1 -177.0(3) . . . .
C12 S1 C15 C20 -85.9(3) . . . .
C12 S1 C15 C16 98.5(3) . . . .
C12 C13 C14 C9 -0.2(4) . . . .
C14 C9 C8 N2 -133.5(3) . . . .
C14 C9 C8 C4 107.5(3) . . . .
C14 C9 C10 C11 -0.1(4) . . . .
C14 C13 C12 S1 179.0(2) . . . .
C14 C13 C12 C11 1.2(4) . . . .
C3 N1 C1 N2 -13.1(4) . . . .
C3 N1 C1 N5 164.9(3) . . . .
C3 C4 C8 N2 -20.6(4) . . . .
C3 C4 C8 C9 100.8(3) . . . .
C3 C4 C5 O2 -177.9(3) . . . .
C3 C4 C5 O1 2.1(5) . . . .
C10 C9 C8 N2 48.0(3) . . . .
C10 C9 C8 C4 -70.9(3) . . . .
C10 C9 C14 C13 -0.4(4) . . . .
C15 S1 C12 C13 4.2(3) . . . .
C15 S1 C12 C11 -178.0(2) . . . .
C15 C20 C19 C18 1.2(5) . . . .
C15 C16 C17 C18 0.5(6) . . . .
N4 N5 C1 N2 0.1(3) . . . .
N4 N5 C1 N1 -178.1(3) . . . .
C1 N2 N3 N4 0.0(3) . . . .
C1 N2 C8 C9 -102.3(3) . . . .
C1 N2 C8 C4 21.3(4) . . . .
C1 N1 C3 C4 12.9(4) . . . .
C1 N1 C3 C2 -165.6(3) . . . .
C1 N5 N4 N3 0.0(3) . . . .
C5 C4 C8 N2 158.4(2) . . . .
C5 C4 C8 C9 -80.2(3) . . . .
C5 C4 C3 N1 -173.3(3) . . . .
C5 C4 C3 C2 5.0(5) . . . .
C5 O2 C6 C7 -155.8(3) . . . .
C20 C15 C16 C17 -0.6(5) . . . .
C20 C19 C18 C17 -1.4(5) . . . .
C19 C18 C17 C16 0.6(6) . . . .
C16 C15 C20 C19 -0.2(5) . . . .
C6 O2 C5 C4 179.8(3) . . . .
C6 O2 C5 O1 -0.2(5) . . . .
